data_2016179
loop_
_publ_author_name
'Ali, Basem Fares'
'Al-Far, Rawhi'

_publ_section_title
;
 A novel framework of N---H&#x00B7;&#x00B7;&#x00B7;Br hydrogen bonds
 forming Br(4,4'-bipyridinium)~4~ supramolecular synthons:
 bis(4,4'-bipyridinium) tris[tetrabromidoferrate(III)] bromide
;
_journal_coeditor_code BG3043
_journal_issue 10
_journal_name_full 'Acta Crystallographica Section C'
_journal_page_first m451
_journal_page_last m453
_journal_paper_doi 10.1107/S0108270107039856
_journal_volume 63
_journal_year 2007
_chemical_formula_iupac '(C10 H10 N2)2 [Fe Br4]3 Br'
_chemical_formula_moiety '2(C10 H10 N2 2+), 3(Br4 Fe -), Br -'
_chemical_formula_sum 'C20 H20 Br13 Fe3 N4'
_chemical_formula_weight 1522.65
_chemical_name_common (4,4'-DPyH2)2.(FeBr4)3.Br
_chemical_name_systematic
;
bis(4,4'-bipyridinium) tris[tetrabromidoferrate(III)] bromide
;
_space_group_IT_number 19
_symmetry_cell_setting orthorhombic
_symmetry_space_group_name_Hall 'P 2ac 2ab'
_symmetry_space_group_name_H-M 'P 21 21 21'
_atom_sites_solution_hydrogens geom
_atom_sites_solution_primary direct
_atom_sites_solution_secondary difmap
_audit_creation_method SHELXL-97
_cell_angle_alpha 90.00
_cell_angle_beta 90.00
_cell_angle_gamma 90.00
_cell_formula_units_Z 4
_cell_length_a 11.5536(6)
_cell_length_b 18.4508(9)
_cell_length_c 18.9844(10)
_cell_measurement_reflns_used 7249
_cell_measurement_temperature 84(2)
_cell_measurement_theta_max 26.80
_cell_measurement_theta_min 2.34
_cell_volume 4047.0(4)
_computing_cell_refinement 'CrystalClear (Rigaku, 2000)'
_computing_data_collection 'CrystalClear (Rigaku, 2000)'
_computing_data_reduction 'CrystalClear (Rigaku, 2000)'
_computing_molecular_graphics 'XP in SHELXTL (Sheldrick, 1997)'
_computing_publication_material 'XCIF in SHELXTL (Sheldrick, 1997)'
_computing_structure_refinement 'XL in SHELXTL (Sheldrick, 1997)'
_computing_structure_solution 'XS in SHELXTL (Sheldrick, 1997)'
_diffrn_ambient_temperature 84(2)
_diffrn_detector_area_resol_mean 14.6306
_diffrn_measured_fraction_theta_full 0.998
_diffrn_measured_fraction_theta_max 0.998
_diffrn_measurement_device_type 'Rigaku Mercury CCD'
_diffrn_measurement_method dtintegrate.ref
_diffrn_radiation_monochromator graphite
_diffrn_radiation_source 'fine-focus sealed tube'
_diffrn_radiation_type MoK\a
_diffrn_radiation_wavelength 0.71073
_diffrn_reflns_av_R_equivalents 0.0605
_diffrn_reflns_av_sigmaI/netI 0.0539
_diffrn_reflns_limit_h_max 15
_diffrn_reflns_limit_h_min -15
_diffrn_reflns_limit_k_max 23
_diffrn_reflns_limit_k_min -24
_diffrn_reflns_limit_l_max 24
_diffrn_reflns_limit_l_min -24
_diffrn_reflns_number 46358
_diffrn_reflns_theta_full 27.54
_diffrn_reflns_theta_max 27.54
_diffrn_reflns_theta_min 1.54
_exptl_absorpt_coefficient_mu 13.916
_exptl_absorpt_correction_T_max 0.0641
_exptl_absorpt_correction_T_min 0.0564
_exptl_absorpt_correction_type multi-scan
_exptl_absorpt_process_details '(SADABS; Bruker, 2001)'
_exptl_crystal_colour Red
_exptl_crystal_density_diffrn 2.499
_exptl_crystal_density_method 'not measured'
_exptl_crystal_description cube
_exptl_crystal_F_000 2804
_exptl_crystal_size_max 0.23
_exptl_crystal_size_mid 0.21
_exptl_crystal_size_min 0.20
_refine_diff_density_max 0.596
_refine_diff_density_min -0.426
_refine_ls_abs_structure_details 'Flack (1983)'
_refine_ls_abs_structure_Flack 0.010(8)
_refine_ls_extinction_method none
_refine_ls_goodness_of_fit_ref 0.999
_refine_ls_hydrogen_treatment constr
_refine_ls_matrix_type full
_refine_ls_number_parameters 361
_refine_ls_number_reflns 9301
_refine_ls_number_restraints 0
_refine_ls_restrained_S_all 0.999
_refine_ls_R_factor_all 0.0425
_refine_ls_R_factor_gt 0.0301
_refine_ls_shift/su_max 0.001
_refine_ls_shift/su_mean 0.000
_refine_ls_structure_factor_coef Fsqd
_refine_ls_weighting_details 'calc w=1/[\s^2^(Fo^2^)+(0.0102P)^2^] where P=(Fo^2^+2Fc^2^)/3'
_refine_ls_weighting_scheme calc
_refine_ls_wR_factor_gt 0.0520
_refine_ls_wR_factor_ref 0.0547
_reflns_number_gt 7964
_reflns_number_total 9303
_reflns_threshold_expression I>2\s(I)
_cod_data_source_file bg3043.cif
_cod_data_source_block I
_cod_database_code 2016179
_cod_database_fobs_code 2016179

loop_
_symmetry_equiv_pos_as_xyz
'x, y, z'
'-x+1/2, -y, z+1/2'
'-x, y+1/2, -z+1/2'
'x+1/2, -y+1/2, -z'

loop_
_atom_site_type_symbol
_atom_site_label
_atom_site_fract_x
_atom_site_fract_y
_atom_site_fract_z
_atom_site_U_iso_or_equiv
_atom_site_adp_type
_atom_site_calc_flag
_atom_site_refinement_flags
_atom_site_occupancy
Br Br1 0.70120(5) 0.68069(3) 0.58041(3) 0.03134(14) Uani d . 1
Fe Fe1 0.52451(6) 0.73137(4) 0.61138(4) 0.01899(16) Uani d . 1
Br Br2 0.49110(5) 0.73429(3) 0.73317(3) 0.03115(13) Uani d . 1
Fe Fe2 0.60188(6) 0.51062(4) 0.29076(4) 0.02360(17) Uani d . 1
Br Br3 0.52488(5) 0.85094(3) 0.57010(3) 0.02466(12) Uani d . 1
Fe Fe3 0.71984(6) 0.14571(4) 0.48993(4) 0.01945(16) Uani d . 1
Br Br4 0.38068(5) 0.66366(3) 0.55474(3) 0.02856(13) Uani d . 1
Br Br5 0.73296(5) 0.42392(3) 0.24995(3) 0.02921(13) Uani d . 1
Br Br6 0.69959(5) 0.61290(3) 0.33493(3) 0.02980(13) Uani d . 1
Br Br7 0.48778(5) 0.54736(3) 0.19571(3) 0.02809(12) Uani d . 1
C C7' 0.4099(4) 0.7252(3) 0.3108(3) 0.0177(11) Uani d . 1
C C7 0.4983(4) 0.7832(2) 0.3151(2) 0.0167(10) Uani d . 1
Br Br8 0.48967(5) 0.45804(3) 0.37944(3) 0.03209(13) Uani d . 1
C C8' 0.3373(4) 0.7212(3) 0.2533(3) 0.0213(11) Uani d . 1
H H8' 0.3411 0.7565 0.2169 0.026 Uiso calc R 1
C C8 0.5220(4) 0.8162(3) 0.3790(3) 0.0211(11) Uani d . 1
H H8 0.4798 0.8031 0.4200 0.025 Uiso calc R 1
Br Br9 0.89754(4) 0.15765(3) 0.43200(3) 0.02596(12) Uani d . 1
C C9' 0.2590(4) 0.6648(3) 0.2496(3) 0.0261(12) Uani d . 1
H H9' 0.2091 0.6605 0.2101 0.031 Uiso calc R 1
C C9 0.6078(4) 0.8686(3) 0.3826(3) 0.0249(12) Uani d . 1
H H9 0.6254 0.8915 0.4261 0.030 Uiso calc R 1
Br Br10 0.72903(5) 0.19874(3) 0.60201(3) 0.02505(12) Uani d . 1
N N10' 0.2537(4) 0.6167(2) 0.3016(2) 0.0272(11) Uani d . 1
H H10' 0.2033 0.5812 0.2981 0.033 Uiso calc R 1
N N10 0.6653(4) 0.8865(2) 0.3242(2) 0.0216(9) Uani d . 1
H H10 0.7198 0.9196 0.3272 0.026 Uiso calc R 1
Br Br11 0.57795(5) 0.21009(3) 0.42907(3) 0.03054(13) Uani d . 1
C C11' 0.3210(4) 0.6194(3) 0.3590(3) 0.0252(12) Uani d . 1
H H11' 0.3136 0.5843 0.3953 0.030 Uiso calc R 1
C C11 0.6444(4) 0.8569(3) 0.2620(3) 0.0234(12) Uani d . 1
H H11 0.6872 0.8716 0.2218 0.028 Uiso calc R 1
Br Br12 0.67521(5) 0.02308(3) 0.50198(3) 0.03218(14) Uani d . 1
C C12' 0.4012(4) 0.6746(3) 0.3642(2) 0.0192(11) Uani d . 1
H H12' 0.4502 0.6778 0.4043 0.023 Uiso calc R 1
C C12 0.5596(4) 0.8044(3) 0.2562(3) 0.0211(11) Uani d . 1
H H12 0.5436 0.7829 0.2118 0.025 Uiso calc R 1
Br Br13 0.11751(4) 0.47839(3) 0.24346(2) 0.01787(10) Uani d . 1
C C1' -0.3134(4) 0.5728(3) -0.0197(2) 0.0180(11) Uani d . 1
C C1 -0.2343(4) 0.5632(3) 0.0414(3) 0.0187(11) Uani d . 1
C C2' -0.3547(4) 0.5138(3) -0.0563(3) 0.0236(12) Uani d . 1
H H2' -0.3329 0.4661 -0.0427 0.028 Uiso calc R 1
C C2 -0.1516(4) 0.5091(3) 0.0395(3) 0.0208(11) Uani d . 1
H H2 -0.1453 0.4779 -0.0001 0.025 Uiso calc R 1
C C3' -0.4274(4) 0.5241(3) -0.1127(3) 0.0220(11) Uani d . 1
H H3' -0.4561 0.4837 -0.1383 0.026 Uiso calc R 1
C C3 -0.0790(4) 0.5015(3) 0.0959(3) 0.0227(12) Uani d . 1
H H3 -0.0209 0.4651 0.0953 0.027 Uiso calc R 1
N N4' -0.4576(3) 0.5913(2) -0.1313(2) 0.0218(10) Uani d . 1
H H4' -0.5041 0.5970 -0.1676 0.026 Uiso calc R 1
N N4 -0.0891(3) 0.5445(2) 0.1514(2) 0.0225(10) Uani d . 1
H H4 -0.0421 0.5379 0.1873 0.027 Uiso calc R 1
C C5' -0.4204(4) 0.6501(3) -0.0972(3) 0.0221(11) Uani d . 1
H H5' -0.4442 0.6970 -0.1119 0.026 Uiso calc R 1
C C5 -0.1675(4) 0.5972(3) 0.1551(3) 0.0251(12) Uani d . 1
H H5 -0.1711 0.6277 0.1954 0.030 Uiso calc R 1
C C6' -0.3477(4) 0.6422(3) -0.0410(3) 0.0197(11) Uani d . 1
H H6' -0.3204 0.6837 -0.0164 0.024 Uiso calc R 1
C C6 -0.2428(4) 0.6070(3) 0.1004(3) 0.0222(11) Uani d . 1
H H6 -0.3005 0.6436 0.1028 0.027 Uiso calc R 1

loop_
_atom_site_aniso_label
_atom_site_aniso_U_11
_atom_site_aniso_U_22
_atom_site_aniso_U_33
_atom_site_aniso_U_12
_atom_site_aniso_U_13
_atom_site_aniso_U_23
Br1 0.0226(3) 0.0229(3) 0.0485(4) -0.0010(2) -0.0023(3) -0.0058(3)
Fe1 0.0219(4) 0.0176(4) 0.0175(3) -0.0035(3) -0.0020(3) 0.0026(3)
Br2 0.0438(3) 0.0332(3) 0.0165(3) -0.0078(3) -0.0020(3) 0.0053(2)
Fe2 0.0191(4) 0.0217(4) 0.0300(4) -0.0013(3) 0.0003(3) -0.0014(3)
Br3 0.0348(3) 0.0179(3) 0.0213(2) 0.0003(2) 0.0002(2) 0.0032(2)
Fe3 0.0241(4) 0.0160(4) 0.0183(4) -0.0012(3) 0.0034(3) -0.0015(3)
Br4 0.0265(3) 0.0359(3) 0.0233(3) -0.0123(2) -0.0058(2) 0.0027(2)
Br5 0.0237(3) 0.0219(3) 0.0420(3) 0.0008(2) 0.0016(3) -0.0046(3)
Br6 0.0238(3) 0.0224(3) 0.0433(3) -0.0015(2) -0.0026(3) -0.0063(3)
Br7 0.0226(3) 0.0306(3) 0.0310(3) -0.0002(2) -0.0006(2) 0.0027(2)
C7' 0.018(3) 0.013(3) 0.023(3) 0.004(2) 0.002(2) -0.009(2)
C7 0.014(2) 0.015(3) 0.020(2) 0.004(2) -0.005(2) 0.0000(19)
Br8 0.0331(3) 0.0343(3) 0.0289(3) -0.0079(3) 0.0029(3) 0.0011(2)
C8' 0.024(3) 0.024(3) 0.016(2) 0.001(2) 0.003(2) -0.004(2)
C8 0.018(3) 0.027(3) 0.018(2) -0.005(2) 0.003(2) -0.003(2)
Br9 0.0268(3) 0.0214(3) 0.0297(3) 0.0023(2) 0.0092(2) -0.0006(2)
C9' 0.022(3) 0.031(3) 0.025(3) 0.000(2) 0.002(2) -0.012(3)
C9 0.024(3) 0.023(3) 0.027(3) -0.003(2) -0.004(3) -0.009(2)
Br10 0.0319(3) 0.0227(3) 0.0205(3) -0.0039(2) 0.0015(2) -0.0051(2)
N10' 0.021(2) 0.025(3) 0.036(3) -0.0086(19) 0.008(2) -0.014(2)
N10 0.021(2) 0.015(2) 0.028(2) -0.0059(18) -0.004(2) -0.0016(19)
Br11 0.0308(3) 0.0384(3) 0.0225(3) 0.0082(2) 0.0029(2) 0.0055(3)
C11' 0.026(3) 0.022(3) 0.028(3) 0.001(2) 0.008(2) 0.004(2)
C11 0.023(3) 0.024(3) 0.023(3) -0.003(2) 0.001(2) -0.001(2)
Br12 0.0471(4) 0.0175(3) 0.0320(3) -0.0095(2) 0.0007(3) -0.0018(2)
C12' 0.015(3) 0.024(3) 0.018(3) -0.001(2) 0.000(2) 0.000(2)
C12 0.025(3) 0.021(3) 0.017(3) 0.000(2) 0.003(2) -0.004(2)
Br13 0.0153(2) 0.0178(3) 0.0206(2) -0.00068(19) 0.0000(2) 0.0001(2)
C1' 0.017(3) 0.018(3) 0.020(3) -0.002(2) 0.005(2) -0.001(2)
C1 0.015(3) 0.017(3) 0.023(3) -0.004(2) 0.000(2) 0.006(2)
C2' 0.028(3) 0.014(3) 0.029(3) -0.001(2) -0.005(2) 0.000(2)
C2 0.025(3) 0.014(3) 0.023(3) -0.001(2) 0.002(2) 0.006(2)
C3' 0.028(3) 0.013(3) 0.025(3) -0.007(2) -0.006(2) -0.003(2)
C3 0.020(3) 0.015(3) 0.033(3) 0.003(2) -0.002(2) 0.008(2)
N4' 0.019(2) 0.024(3) 0.023(2) 0.0004(19) -0.0062(18) 0.0021(19)
N4 0.019(2) 0.025(2) 0.024(2) -0.0064(19) -0.0048(19) 0.010(2)
C5' 0.024(3) 0.017(3) 0.025(3) 0.004(2) 0.002(2) 0.000(2)
C5 0.023(3) 0.026(3) 0.026(3) -0.004(2) 0.002(2) 0.000(2)
C6' 0.022(3) 0.014(3) 0.023(3) -0.004(2) -0.001(2) -0.003(2)
C6 0.021(3) 0.021(3) 0.024(3) 0.000(2) 0.005(2) 0.004(2)

loop_
_atom_type_symbol
_atom_type_description
_atom_type_scat_dispersion_real
_atom_type_scat_dispersion_imag
_atom_type_scat_source
C C 0.0033 0.0016 'International Tables Vol C Tables 4.2.6.8 and 6.1.1.4'
H H 0.0000 0.0000 'International Tables Vol C Tables 4.2.6.8 and 6.1.1.4'
N N 0.0061 0.0033 'International Tables Vol C Tables 4.2.6.8 and 6.1.1.4'
Fe Fe 0.3463 0.8444 'International Tables Vol C Tables 4.2.6.8 and 6.1.1.4'
Br Br -0.2901 2.4595 'International Tables Vol C Tables 4.2.6.8 and 6.1.1.4'

loop_
_geom_angle_atom_site_label_1
_geom_angle_atom_site_label_2
_geom_angle_atom_site_label_3
_geom_angle
_geom_angle_publ_flag
Br1 Fe1 Br4 107.04(3) yes
Br1 Fe1 Br3 107.06(3) yes
Br4 Fe1 Br3 110.52(3) yes
Br1 Fe1 Br2 113.81(4) yes
Br4 Fe1 Br2 110.39(3) yes
Br3 Fe1 Br2 107.98(3) yes
Br5 Fe2 Br7 107.98(4) yes
Br5 Fe2 Br8 108.33(4) yes
Br7 Fe2 Br8 111.36(3) yes
Br5 Fe2 Br6 110.88(3) yes
Br7 Fe2 Br6 108.27(4) yes
Br8 Fe2 Br6 110.03(4) yes
Br11 Fe3 Br12 112.80(4) yes
Br11 Fe3 Br9 109.64(3) yes
Br12 Fe3 Br9 109.37(3) yes
Br11 Fe3 Br10 105.60(3) yes
Br12 Fe3 Br10 109.03(3) yes
Br9 Fe3 Br10 110.34(3) yes
C8' C7' C12' 120.0(5) ?
C8' C7' C7 120.1(4) ?
C12' C7' C7 119.8(4) ?
C12 C7 C8 119.0(4) ?
C12 C7 C7' 120.9(4) ?
C8 C7 C7' 120.1(4) ?
C7' C8' C9' 118.7(5) ?
C7' C8' H8' 120.7 ?
C9' C8' H8' 120.7 ?
C7 C8 C9 119.4(5) ?
C7 C8 H8 120.3 ?
C9 C8 H8 120.3 ?
N10' C9' C8' 119.7(5) ?
N10' C9' H9' 120.1 ?
C8' C9' H9' 120.1 ?
N10 C9 C8 119.2(5) ?
N10 C9 H9 120.4 ?
C8 C9 H9 120.4 ?
C9' N10' C11' 123.6(5) ?
C9' N10' H10' 118.2 ?
C11' N10' H10' 118.2 ?
C11 N10 C9 123.3(4) ?
C11 N10 H10 118.4 ?
C9 N10 H10 118.4 ?
N10' C11' C12' 118.4(5) ?
N10' C11' H11' 120.8 ?
C12' C11' H11' 120.8 ?
N10 C11 C12 119.4(5) ?
N10 C11 H11 120.3 ?
C12 C11 H11 120.3 ?
C11' C12' C7' 119.6(5) ?
C11' C12' H12' 120.2 ?
C7' C12' H12' 120.2 ?
C7 C12 C11 119.8(5) ?
C7 C12 H12 120.1 ?
C11 C12 H12 120.1 ?
C2' C1' C6' 118.6(4) ?
C2' C1' C1 120.9(4) ?
C6' C1' C1 120.5(4) ?
C2 C1 C6 119.4(5) ?
C2 C1 C1' 119.4(4) ?
C6 C1 C1' 121.2(4) ?
C3' C2' C1' 119.7(5) ?
C3' C2' H2' 120.1 ?
C1' C2' H2' 120.1 ?
C3 C2 C1 118.6(5) ?
C3 C2 H2 120.7 ?
C1 C2 H2 120.7 ?
N4' C3' C2' 119.6(5) ?
N4' C3' H3' 120.2 ?
C2' C3' H3' 120.2 ?
N4 C3 C2 120.5(5) ?
N4 C3 H3 119.7 ?
C2 C3 H3 119.7 ?
C3' N4' C5' 122.8(4) ?
C3' N4' H4' 118.6 ?
C5' N4' H4' 118.6 ?
C3 N4 C5 122.6(4) ?
C3 N4 H4 118.7 ?
C5 N4 H4 118.7 ?
N4' C5' C6' 119.4(5) ?
N4' C5' H5' 120.3 ?
C6' C5' H5' 120.3 ?
N4 C5 C6 119.4(5) ?
N4 C5 H5 120.3 ?
C6 C5 H5 120.3 ?
C5' C6' C1' 119.8(5) ?
C5' C6' H6' 120.1 ?
C1' C6' H6' 120.1 ?
C5 C6 C1 119.5(5) ?
C5 C6 H6 120.3 ?
C1 C6 H6 120.3 ?

loop_
_geom_bond_atom_site_label_1
_geom_bond_atom_site_label_2
_geom_bond_distance
_geom_bond_publ_flag
Br1 Fe1 2.3210(9) yes
Fe1 Br4 2.3406(9) yes
Fe1 Br3 2.3411(8) yes
Fe1 Br2 2.3448(9) yes
Fe2 Br5 2.3350(9) yes
Fe2 Br7 2.3352(9) yes
Fe2 Br8 2.3360(9) yes
Fe2 Br6 2.3535(9) yes
Fe3 Br11 2.3311(9) yes
Fe3 Br12 2.3319(9) yes
Fe3 Br9 2.3395(9) yes
Fe3 Br10 2.3443(9) ?
C7' C8' 1.379(6) ?
C7' C12' 1.383(7) ?
C7' C7 1.482(6) ?
C7 C12 1.379(6) ?
C7 C8 1.385(6) ?
C8' C9' 1.380(7) ?
C8' H8' 0.9500 ?
C8 C9 1.386(7) ?
C8 H8 0.9500 ?
C9' N10' 1.329(7) ?
C9' H9' 0.9500 ?
C9 N10 1.333(6) ?
C9 H9 0.9500 ?
N10' C11' 1.340(7) ?
N10' H10' 0.8800 ?
N10 C11 1.323(6) ?
N10 H10 0.8800 ?
C11' C12' 1.380(7) ?
C11' H11' 0.9500 ?
C11 C12 1.382(7) ?
C11 H11 0.9500 ?
C12' H12' 0.9500 ?
C12 H12 0.9500 ?
C1' C2' 1.378(7) ?
C1' C6' 1.400(7) ?
C1' C1 1.486(7) ?
C1 C2 1.383(7) ?
C1 C6 1.385(7) ?
C2' C3' 1.374(7) ?
C2' H2' 0.9500 ?
C2 C3 1.367(7) ?
C2 H2 0.9500 ?
C3' N4' 1.335(6) ?
C3' H3' 0.9500 ?
C3 N4 1.324(6) ?
C3 H3 0.9500 ?
N4' C5' 1.335(6) ?
N4' H4' 0.8800 ?
N4 C5 1.331(6) ?
N4 H4 0.8800 ?
C5' C6' 1.366(7) ?
C5' H5' 0.9500 ?
C5 C6 1.367(7) ?
C5 H5 0.9500 ?
C6' H6' 0.9500 ?
C6 H6 0.9500 ?

loop_
_geom_hbond_atom_site_label_D
_geom_hbond_atom_site_label_H
_geom_hbond_atom_site_label_A
_geom_hbond_site_symmetry_A
_geom_hbond_distance_DH
_geom_hbond_distance_HA
_geom_hbond_distance_DA
_geom_hbond_angle_DHA
N4' H4' Br13 2_464 0.88 2.55 3.274(4) 140
N4 H4 Br13 . 0.88 2.40 3.199(4) 152
N10' H10' Br13 . 0.88 2.38 3.195(4) 155
N10 H10 Br13 3_655 0.88 2.55 3.290(4) 142

loop_
_geom_torsion_atom_site_label_1
_geom_torsion_atom_site_label_2
_geom_torsion_atom_site_label_3
_geom_torsion_atom_site_label_4
_geom_torsion
C8' C7' C7 C12 -39.7(7)
C12' C7' C7 C12 139.7(5)
C8' C7' C7 C8 141.5(5)
C12' C7' C7 C8 -39.2(7)
C12' C7' C8' C9' -1.8(7)
C7 C7' C8' C9' 177.5(4)
C12 C7 C8 C9 -1.1(7)
C7' C7 C8 C9 177.7(4)
C7' C8' C9' N10' 1.2(7)
C7 C8 C9 N10 0.4(8)
C8' C9' N10' C11' 0.2(8)
C8 C9 N10 C11 0.4(8)
C9' N10' C11' C12' -0.9(8)
C9 N10 C11 C12 -0.5(8)
N10' C11' C12' C7' 0.2(7)
C8' C7' C12' C11' 1.1(7)
C7 C7' C12' C11' -178.2(4)
C8 C7 C12 C11 1.0(7)
C7' C7 C12 C11 -177.8(4)
N10 C11 C12 C7 -0.3(7)
C2' C1' C1 C2 37.1(7)
C6' C1' C1 C2 -143.0(5)
C2' C1' C1 C6 -142.2(5)
C6' C1' C1 C6 37.7(7)
C6' C1' C2' C3' 0.3(7)
C1 C1' C2' C3' -179.8(5)
C6 C1 C2 C3 -1.2(7)
C1' C1 C2 C3 179.5(4)
C1' C2' C3' N4' -0.2(8)
C1 C2 C3 N4 0.9(7)
C2' C3' N4' C5' -0.2(7)
C2 C3 N4 C5 -1.1(7)
C3' N4' C5' C6' 0.3(7)
C3 N4 C5 C6 1.4(7)
N4' C5' C6' C1' -0.2(7)
C2' C1' C6' C5' -0.1(7)
C1 C1' C6' C5' 180.0(4)
N4 C5 C6 C1 -1.6(7)
C2 C1 C6 C5 1.6(7)
C1' C1 C6 C5 -179.1(4)
